data_7115336
loop_
_publ_author_name
'Young Mo Sung'
'Bartosz Szyszko'
'Radomir Mysliborski'
'Marcin Stepien'
'Juwon Oh'
'Minjung Son'
'Lechoslaw Latos-Grazynski'
'Dongho Kim'

_publ_section_title
;
 The effect of pi-conjugation in the macrocyclic ring on the photophysical
 properties of a series of thiaaceneporphyrinoids
;
_journal_name_full Chem.Commun.
_journal_page_first 8367
_journal_paper_doi 10.1039/C4cc03855J
_journal_volume 50
_journal_year 2014
_chemical_formula_moiety 'C56 H38 N2 S, C H2 Cl2'
_chemical_formula_sum 'C57 H40 Cl2 N2 S'
_chemical_formula_weight 855.87
_chemical_name_common thia-meso-anthriporphyrin
_chemical_name_systematic 5,20-diphenyl-10,15-ditolyl-24-thia-9,10-anthriporphyrin
_space_group_IT_number 2
_symmetry_cell_setting triclinic
_symmetry_Int_Tables_number 2
_symmetry_space_group_name_Hall '-P 1'
_symmetry_space_group_name_H-M 'P -1'
_atom_sites_solution_hydrogens geom
_atom_sites_solution_primary direct
_atom_sites_solution_secondary difmap
_audit_creation_method SHELXL-97
_cell_angle_alpha 91.846(2)
_cell_angle_beta 100.777(2)
_cell_angle_gamma 102.672(2)
_cell_formula_units_Z 2
_cell_length_a 9.9886(2)
_cell_length_b 13.3240(3)
_cell_length_c 16.9907(4)
_cell_measurement_temperature 100(2)
_cell_volume 2160.93(9)
_computing_cell_refinement
;
CrysAlisPro, Agilent Technologies,
Version 1.171.36.20 (release 27-06-2012 CrysAlis171 .NET)
(compiled Jul 11 2012,15:38:31)
;
_computing_data_collection
;
CrysAlisPro, Agilent Technologies,
Version 1.171.36.20 (release 27-06-2012 CrysAlis171 .NET)
(compiled Jul 11 2012,15:38:31)
;
_computing_data_reduction
;
CrysAlisPro, Agilent Technologies,
Version 1.171.36.20 (release 27-06-2012 CrysAlis171 .NET)
(compiled Jul 11 2012,15:38:31)
;
_computing_structure_refinement 'SHELXL-97 (Sheldrick, 1997)'
_computing_structure_solution 'SHELXS-97 (Sheldrick, 1990)'
_diffrn_ambient_temperature 100(2)
_diffrn_detector_area_resol_mean 8.1956
_diffrn_measured_fraction_theta_full 0.991
_diffrn_measured_fraction_theta_max 0.991
_diffrn_measurement_device_type 'Xcalibur, Onyx'
_diffrn_measurement_method '\w scans'
_diffrn_radiation_monochromator graphite
_diffrn_radiation_probe x-ray
_diffrn_radiation_type CuK\a
_diffrn_radiation_wavelength 1.54178
_diffrn_reflns_av_R_equivalents 0.0802
_diffrn_reflns_av_sigmaI/netI 0.0622
_diffrn_reflns_limit_h_max 12
_diffrn_reflns_limit_h_min -12
_diffrn_reflns_limit_k_max 16
_diffrn_reflns_limit_k_min -16
_diffrn_reflns_limit_l_max 17
_diffrn_reflns_limit_l_min -21
_diffrn_reflns_number 32471
_diffrn_reflns_theta_full 78.05
_diffrn_reflns_theta_max 78.05
_diffrn_reflns_theta_min 2.65
_diffrn_source 'fine-focus sealed tube'
_diffrn_source_type "'Enhance (Cu) X-ray Source'"
_exptl_absorpt_coefficient_mu 2.124
_exptl_absorpt_correction_T_max 0.9012
_exptl_absorpt_correction_T_min 0.6082
_exptl_absorpt_correction_type analytical
_exptl_absorpt_process_details
;
CrysAlisPro, Agilent Technologies,
Version 1.171.36.20 (release 27-06-2012 CrysAlis171 .NET)
(compiled Jul 11 2012,15:38:31)
Analytical numeric absorption correction using a multifaceted crystal
            model based on expressions derived by R.C. Clark & J.S. Reid.
(Clark, R. C. & Reid, J. S. (1995). Acta Cryst. A51, 887-897)
;
_exptl_crystal_colour green
_exptl_crystal_density_diffrn 1.315
_exptl_crystal_density_method 'not measured'
_exptl_crystal_description blocks
_exptl_crystal_F_000 892
_exptl_crystal_recrystallization_method 'slow diffusion of solution of Thia-p-Apor dissolved in dichloromethane into me'
_exptl_crystal_size_max 0.26
_exptl_crystal_size_mid 0.22
_exptl_crystal_size_min 0.05
_refine_diff_density_max 0.568
_refine_diff_density_min -0.543
_refine_diff_density_rms 0.088
_refine_ls_extinction_method none
_refine_ls_goodness_of_fit_ref 1.075
_refine_ls_hydrogen_treatment mixed
_refine_ls_matrix_type full
_refine_ls_number_parameters 561
_refine_ls_number_reflns 9164
_refine_ls_number_restraints 0
_refine_ls_restrained_S_all 1.075
_refine_ls_R_factor_all 0.0733
_refine_ls_R_factor_gt 0.0657
_refine_ls_shift/su_max 0.000
_refine_ls_shift/su_mean 0.000
_refine_ls_structure_factor_coef Fsqd
_refine_ls_weighting_details 'calc w=1/[\s^2^(Fo^2^)+(0.1242P)^2^+0.5328P] where P=(Fo^2^+2Fc^2^)/3'
_refine_ls_weighting_scheme calc
_refine_ls_wR_factor_gt 0.1764
_refine_ls_wR_factor_ref 0.1934
_reflns_number_gt 7924
_reflns_number_total 9164
_reflns_threshold_expression >2sigma(I)
_cod_data_source_file c4cc03855j2.cif
_cod_data_source_block bs55a
_cod_original_cell_volume 2160.93(8)
_cod_original_sg_symbol_Hall -P1
_cod_database_code 7115336

loop_
_symmetry_equiv_pos_as_xyz
'x, y, z'
'-x, -y, -z'

loop_
_atom_site_label
_atom_site_type_symbol
_atom_site_fract_x
_atom_site_fract_y
_atom_site_fract_z
_atom_site_U_iso_or_equiv
_atom_site_adp_type
_atom_site_occupancy
_atom_site_symmetry_multiplicity
_atom_site_calc_flag
_atom_site_refinement_flags
S23 S 0.63954(5) 0.17565(3) 0.28569(3) 0.02148(14) Uani 1 1 d .
N22 N 0.75247(17) 0.12305(13) 0.14989(10) 0.0219(3) Uani 1 1 d .
N24 N 0.75368(18) 0.37090(13) 0.37312(10) 0.0225(3) Uani 1 1 d .
C1 C 0.9314(2) 0.45534(14) 0.27304(11) 0.0212(4) Uani 1 1 d .
C2 C 1.0523(2) 0.41878(15) 0.26835(11) 0.0221(4) Uani 1 1 d .
C3 C 1.0510(2) 0.34714(15) 0.20329(11) 0.0211(4) Uani 1 1 d .
C4 C 0.9274(2) 0.31281(14) 0.14391(11) 0.0205(4) Uani 1 1 d .
C5 C 0.91542(19) 0.22830(15) 0.08188(11) 0.0206(4) Uani 1 1 d .
C6 C 0.8182(2) 0.13850(15) 0.08427(11) 0.0209(4) Uani 1 1 d .
C7 C 0.7567(2) 0.05282(15) 0.02284(11) 0.0216(4) Uani 1 1 d .
H7 H 0.7824 0.0440 -0.0276 0.026 Uiso 1 1 calc R
C8 C 0.6558(2) -0.01131(15) 0.05232(11) 0.0226(4) Uani 1 1 d .
H8 H 0.5956 -0.0735 0.0263 0.027 Uiso 1 1 calc R
C9 C 0.6579(2) 0.03446(15) 0.13251(11) 0.0216(4) Uani 1 1 d .
C10 C 0.5701(2) -0.00913(15) 0.18702(11) 0.0217(4) Uani 1 1 d .
C11 C 0.5629(2) 0.04362(15) 0.25767(11) 0.0223(4) Uani 1 1 d .
C12 C 0.4927(2) -0.00136(16) 0.31894(12) 0.0240(4) Uani 1 1 d .
H12 H 0.4498 -0.0727 0.3169 0.029 Uiso 1 1 calc R
C13 C 0.4930(2) 0.06665(16) 0.37954(12) 0.0239(4) Uani 1 1 d .
H13 H 0.4501 0.0470 0.4238 0.029 Uiso 1 1 calc R
C14 C 0.5632(2) 0.17118(15) 0.37199(11) 0.0221(4) Uani 1 1 d .
C15 C 0.5715(2) 0.25499(15) 0.42405(11) 0.0224(4) Uani 1 1 d .
C16 C 0.6590(2) 0.35517(15) 0.41936(11) 0.0218(4) Uani 1 1 d .
C17 C 0.6587(2) 0.45086(16) 0.46451(11) 0.0232(4) Uani 1 1 d .
H17 H 0.5984 0.4591 0.5001 0.028 Uiso 1 1 calc R
C18 C 0.7609(2) 0.52478(15) 0.44547(12) 0.0237(4) Uani 1 1 d .
H18 H 0.7879 0.5951 0.4657 0.028 Uiso 1 1 calc R
C19 C 0.8218(2) 0.47520(15) 0.38752(11) 0.0223(4) Uani 1 1 d .
C20 C 0.9226(2) 0.51736(15) 0.34530(11) 0.0217(4) Uani 1 1 d .
C21 C 0.8118(2) 0.42743(14) 0.21021(11) 0.0210(4) Uani 1 1 d .
C22 C 0.8107(2) 0.35590(15) 0.14517(11) 0.0214(4) Uani 1 1 d .
C23 C 1.1759(2) 0.44638(17) 0.33017(12) 0.0272(4) Uani 1 1 d .
H23 H 1.1781 0.4924 0.3746 0.033 Uiso 1 1 calc R
C24 C 1.2906(2) 0.40772(19) 0.32641(13) 0.0312(4) Uani 1 1 d .
H24 H 1.3724 0.4287 0.3673 0.037 Uiso 1 1 calc R
C25 C 1.2889(2) 0.33666(17) 0.26209(13) 0.0288(4) Uani 1 1 d .
H25 H 1.3689 0.3098 0.2601 0.035 Uiso 1 1 calc R
C26 C 1.1724(2) 0.30710(16) 0.20318(12) 0.0250(4) Uani 1 1 d .
H26 H 1.1717 0.2585 0.1608 0.030 Uiso 1 1 calc R
C27 C 0.6886(2) 0.32995(16) 0.08187(12) 0.0248(4) Uani 1 1 d .
H27 H 0.6870 0.2835 0.0379 0.030 Uiso 1 1 calc R
C28 C 0.5751(2) 0.37047(18) 0.08345(13) 0.0283(4) Uani 1 1 d .
H28 H 0.4954 0.3520 0.0410 0.034 Uiso 1 1 calc R
C29 C 0.5761(2) 0.44033(17) 0.14855(13) 0.0273(4) Uani 1 1 d .
H29 H 0.4963 0.4677 0.1499 0.033 Uiso 1 1 calc R
C30 C 0.6908(2) 0.46837(15) 0.20911(12) 0.0239(4) Uani 1 1 d .
H30 H 0.6903 0.5163 0.2516 0.029 Uiso 1 1 calc R
C31 C 0.99910(19) 0.24711(15) 0.01896(11) 0.0211(4) Uani 1 1 d .
C32 C 1.0439(2) 0.34911(16) -0.00155(11) 0.0226(4) Uani 1 1 d .
H32 H 1.0223 0.4043 0.0267 0.027 Uiso 1 1 calc R
C33 C 1.1190(2) 0.37010(17) -0.06244(12) 0.0260(4) Uani 1 1 d .
H33 H 1.1492 0.4393 -0.0752 0.031 Uiso 1 1 calc R
C34 C 1.1500(2) 0.28993(18) -0.10470(13) 0.0276(4) Uani 1 1 d .
H34 H 1.1987 0.3039 -0.1475 0.033 Uiso 1 1 calc R
C35 C 1.1091(2) 0.18879(18) -0.08397(13) 0.0293(4) Uani 1 1 d .
H35 H 1.1307 0.1339 -0.1125 0.035 Uiso 1 1 calc R
C36 C 1.0372(2) 0.16836(16) -0.02176(12) 0.0250(4) Uani 1 1 d .
H36 H 1.0134 0.0997 -0.0066 0.030 Uiso 1 1 calc R
C37 C 0.4847(2) -0.11633(15) 0.16722(11) 0.0218(4) Uani 1 1 d .
C38 C 0.5463(2) -0.19588(16) 0.14792(12) 0.0231(4) Uani 1 1 d .
H38 H 0.6426 -0.1804 0.1448 0.028 Uiso 1 1 calc R
C39 C 0.4695(2) -0.29714(16) 0.13323(12) 0.0243(4) Uani 1 1 d .
H39 H 0.5143 -0.3500 0.1211 0.029 Uiso 1 1 calc R
C40 C 0.3270(2) -0.32268(15) 0.13601(11) 0.0240(4) Uani 1 1 d .
C41 C 0.2640(2) -0.24247(16) 0.15194(11) 0.0230(4) Uani 1 1 d .
H41 H 0.1666 -0.2574 0.1521 0.028 Uiso 1 1 calc R
C42 C 0.3416(2) -0.14106(15) 0.16752(11) 0.0227(4) Uani 1 1 d .
H42 H 0.2965 -0.0879 0.1785 0.027 Uiso 1 1 calc R
C43 C 0.2457(2) -0.43312(16) 0.12364(15) 0.0310(4) Uani 1 1 d .
H43A H 0.2638 -0.4660 0.0755 0.047 Uiso 1 1 calc R
H43B H 0.1455 -0.4354 0.1169 0.047 Uiso 1 1 calc R
H43C H 0.2749 -0.4699 0.1705 0.047 Uiso 1 1 calc R
C44 C 0.4874(2) 0.24343(15) 0.48821(12) 0.0226(4) Uani 1 1 d .
C45 C 0.3432(2) 0.20050(16) 0.47051(12) 0.0249(4) Uani 1 1 d .
H45 H 0.2983 0.1767 0.4167 0.030 Uiso 1 1 calc R
C46 C 0.2647(2) 0.19210(17) 0.53048(12) 0.0257(4) Uani 1 1 d .
H46 H 0.1669 0.1627 0.5171 0.031 Uiso 1 1 calc R
C47 C 0.3275(2) 0.22624(16) 0.61009(12) 0.0246(4) Uani 1 1 d .
C48 C 0.4710(2) 0.26889(16) 0.62799(11) 0.0242(4) Uani 1 1 d .
H48 H 0.5156 0.2925 0.6818 0.029 Uiso 1 1 calc R
C49 C 0.5502(2) 0.27741(16) 0.56819(12) 0.0237(4) Uani 1 1 d .
H49 H 0.6480 0.3066 0.5818 0.028 Uiso 1 1 calc R
C50 C 0.2413(2) 0.2180(2) 0.67427(13) 0.0323(5) Uani 1 1 d .
H50A H 0.2545 0.1590 0.7053 0.049 Uiso 1 1 calc R
H50B H 0.1422 0.2083 0.6493 0.049 Uiso 1 1 calc R
H50C H 0.2711 0.2814 0.7101 0.049 Uiso 1 1 calc R
C51 C 1.0104(2) 0.62259(15) 0.36644(12) 0.0220(4) Uani 1 1 d .
C52 C 1.0487(2) 0.66573(16) 0.44664(12) 0.0244(4) Uani 1 1 d .
H52 H 1.0255 0.6242 0.4887 0.029 Uiso 1 1 calc R
C53 C 1.1200(2) 0.76799(17) 0.46478(13) 0.0265(4) Uani 1 1 d .
H53 H 1.1442 0.7962 0.5190 0.032 Uiso 1 1 calc R
C54 C 1.1562(2) 0.82941(17) 0.40390(14) 0.0292(4) Uani 1 1 d .
H54 H 1.2018 0.9001 0.4161 0.035 Uiso 1 1 calc R
C55 C 1.1252(2) 0.78661(17) 0.32498(14) 0.0286(4) Uani 1 1 d .
H55 H 1.1523 0.8278 0.2835 0.034 Uiso 1 1 calc R
C56 C 1.0546(2) 0.68366(16) 0.30650(12) 0.0247(4) Uani 1 1 d .
H56 H 1.0364 0.6547 0.2527 0.030 Uiso 1 1 calc R
C57 C -0.0036(3) 0.1162(2) 0.30718(17) 0.0410(6) Uani 1 1 d .
H57A H 0.0645 0.1807 0.3306 0.049 Uiso 1 1 calc R
H57B H -0.0838 0.1351 0.2721 0.049 Uiso 1 1 calc R
Cl1 Cl 0.07677(12) 0.04308(7) 0.24915(7) 0.0698(3) Uani 1 1 d .
Cl2 Cl -0.06265(9) 0.04563(5) 0.38499(4) 0.0505(2) Uani 1 1 d .

loop_
_atom_site_aniso_label
_atom_site_aniso_U_11
_atom_site_aniso_U_22
_atom_site_aniso_U_33
_atom_site_aniso_U_23
_atom_site_aniso_U_13
_atom_site_aniso_U_12
S23 0.0225(2) 0.0195(2) 0.0208(2) 0.00103(16) 0.00534(17) 0.00044(17)
N22 0.0203(7) 0.0223(8) 0.0220(7) 0.0027(6) 0.0049(6) 0.0021(6)
N24 0.0233(8) 0.0219(8) 0.0209(7) 0.0017(6) 0.0040(6) 0.0023(6)
C1 0.0241(9) 0.0173(8) 0.0207(8) 0.0018(6) 0.0044(7) 0.0013(7)
C2 0.0221(9) 0.0196(8) 0.0223(9) 0.0034(7) 0.0031(7) 0.0008(7)
C3 0.0189(8) 0.0212(8) 0.0213(8) 0.0040(7) 0.0029(7) 0.0009(7)
C4 0.0223(9) 0.0184(8) 0.0195(8) 0.0039(6) 0.0053(7) 0.0004(7)
C5 0.0184(8) 0.0226(9) 0.0202(8) 0.0027(7) 0.0024(6) 0.0048(7)
C6 0.0196(8) 0.0232(9) 0.0195(8) 0.0036(7) 0.0035(6) 0.0042(7)
C7 0.0219(9) 0.0208(8) 0.0212(8) 0.0014(7) 0.0042(6) 0.0034(7)
C8 0.0220(9) 0.0216(8) 0.0217(8) 0.0003(7) 0.0020(7) 0.0019(7)
C9 0.0196(8) 0.0225(9) 0.0213(8) 0.0030(7) 0.0022(6) 0.0030(7)
C10 0.0194(8) 0.0215(9) 0.0224(9) 0.0020(7) 0.0032(7) 0.0019(7)
C11 0.0208(9) 0.0216(9) 0.0229(9) 0.0022(7) 0.0040(7) 0.0018(7)
C12 0.0234(9) 0.0231(9) 0.0241(9) 0.0033(7) 0.0048(7) 0.0024(7)
C13 0.0218(9) 0.0244(9) 0.0234(9) 0.0039(7) 0.0029(7) 0.0021(7)
C14 0.0189(8) 0.0231(9) 0.0223(8) 0.0012(7) 0.0021(6) 0.0022(7)
C15 0.0193(8) 0.0243(9) 0.0219(8) 0.0025(7) 0.0021(7) 0.0032(7)
C16 0.0204(9) 0.0253(9) 0.0180(8) 0.0015(7) 0.0007(6) 0.0042(7)
C17 0.0234(9) 0.0241(9) 0.0212(8) 0.0003(7) 0.0027(7) 0.0054(7)
C18 0.0240(9) 0.0219(9) 0.0236(9) 0.0006(7) 0.0025(7) 0.0035(7)
C19 0.0236(9) 0.0219(9) 0.0194(8) 0.0020(7) 0.0018(7) 0.0029(7)
C20 0.0223(9) 0.0206(9) 0.0210(8) 0.0016(7) 0.0025(7) 0.0043(7)
C21 0.0218(9) 0.0192(8) 0.0217(8) 0.0045(7) 0.0064(7) 0.0017(7)
C22 0.0216(9) 0.0190(8) 0.0223(8) 0.0036(7) 0.0047(7) 0.0016(7)
C23 0.0255(10) 0.0288(10) 0.0241(9) -0.0012(7) -0.0009(7) 0.0049(8)
C24 0.0255(10) 0.0353(11) 0.0293(10) 0.0010(8) -0.0030(8) 0.0067(8)
C25 0.0236(10) 0.0311(10) 0.0313(10) 0.0033(8) 0.0023(8) 0.0078(8)
C26 0.0240(9) 0.0234(9) 0.0272(9) 0.0029(7) 0.0050(7) 0.0043(7)
C27 0.0234(9) 0.0259(9) 0.0231(9) 0.0005(7) 0.0025(7) 0.0035(7)
C28 0.0230(9) 0.0319(10) 0.0281(10) 0.0017(8) -0.0004(7) 0.0066(8)
C29 0.0243(9) 0.0265(9) 0.0320(10) 0.0026(8) 0.0048(8) 0.0079(7)
C30 0.0252(9) 0.0225(9) 0.0235(9) 0.0021(7) 0.0055(7) 0.0039(7)
C31 0.0176(8) 0.0211(9) 0.0231(9) 0.0017(7) 0.0030(6) 0.0024(7)
C32 0.0215(9) 0.0227(9) 0.0222(8) 0.0017(7) 0.0040(7) 0.0021(7)
C33 0.0236(9) 0.0273(10) 0.0256(9) 0.0062(7) 0.0062(7) 0.0011(7)
C34 0.0246(9) 0.0319(10) 0.0278(10) 0.0033(8) 0.0090(7) 0.0063(8)
C35 0.0265(10) 0.0310(11) 0.0331(10) 0.0022(8) 0.0116(8) 0.0078(8)
C36 0.0214(9) 0.0239(9) 0.0298(10) 0.0028(7) 0.0065(7) 0.0037(7)
C37 0.0208(9) 0.0224(9) 0.0207(8) 0.0024(7) 0.0041(6) 0.0020(7)
C38 0.0195(8) 0.0250(9) 0.0238(9) 0.0030(7) 0.0043(7) 0.0027(7)
C39 0.0248(9) 0.0228(9) 0.0245(9) 0.0016(7) 0.0035(7) 0.0052(7)
C40 0.0248(9) 0.0211(9) 0.0222(9) 0.0013(7) 0.0007(7) 0.0003(7)
C41 0.0200(8) 0.0245(9) 0.0224(9) 0.0024(7) 0.0034(6) 0.0012(7)
C42 0.0219(9) 0.0230(9) 0.0217(8) 0.0017(7) 0.0037(7) 0.0028(7)
C43 0.0263(10) 0.0199(9) 0.0426(12) 0.0021(8) 0.0026(8) -0.0002(8)
C44 0.0214(9) 0.0228(9) 0.0232(9) 0.0019(7) 0.0037(7) 0.0051(7)
C45 0.0234(9) 0.0266(9) 0.0229(9) 0.0003(7) 0.0026(7) 0.0042(7)
C46 0.0203(9) 0.0298(10) 0.0260(9) 0.0024(7) 0.0040(7) 0.0042(7)
C47 0.0236(9) 0.0258(9) 0.0265(9) 0.0033(7) 0.0071(7) 0.0080(7)
C48 0.0240(9) 0.0276(9) 0.0209(8) 0.0014(7) 0.0022(7) 0.0080(7)
C49 0.0194(8) 0.0266(9) 0.0236(9) 0.0001(7) 0.0020(7) 0.0044(7)
C50 0.0249(10) 0.0451(13) 0.0278(10) 0.0027(9) 0.0074(8) 0.0078(9)
C51 0.0190(8) 0.0221(9) 0.0237(9) 0.0003(7) 0.0027(7) 0.0037(7)
C52 0.0206(9) 0.0260(10) 0.0250(9) 0.0010(7) 0.0017(7) 0.0049(7)
C53 0.0233(9) 0.0252(10) 0.0290(10) -0.0055(7) 0.0028(7) 0.0041(7)
C54 0.0205(9) 0.0245(9) 0.0394(11) -0.0016(8) 0.0045(8) 0.0004(7)
C55 0.0260(10) 0.0250(10) 0.0356(11) 0.0046(8) 0.0101(8) 0.0042(8)
C56 0.0225(9) 0.0239(9) 0.0275(9) 0.0014(7) 0.0056(7) 0.0046(7)
C57 0.0395(13) 0.0303(11) 0.0474(14) 0.0006(10) -0.0069(10) 0.0091(10)
Cl1 0.0928(7) 0.0497(4) 0.0874(6) 0.0212(4) 0.0419(5) 0.0372(4)
Cl2 0.0703(5) 0.0375(3) 0.0397(3) 0.0027(2) 0.0017(3) 0.0119(3)

loop_
_atom_type_symbol
_atom_type_description
_atom_type_scat_dispersion_real
_atom_type_scat_dispersion_imag
_atom_type_scat_source
C C 0.0181 0.0091 'International Tables Vol C Tables 4.2.6.8 and 6.1.1.4'
H H 0.0000 0.0000 'International Tables Vol C Tables 4.2.6.8 and 6.1.1.4'
N N 0.0311 0.0180 'International Tables Vol C Tables 4.2.6.8 and 6.1.1.4'
S S 0.3331 0.5567 'International Tables Vol C Tables 4.2.6.8 and 6.1.1.4'
Cl Cl 0.3639 0.7018 'International Tables Vol C Tables 4.2.6.8 and 6.1.1.4'

loop_
_geom_angle_atom_site_label_1
_geom_angle_atom_site_label_2
_geom_angle_atom_site_label_3
_geom_angle
C11 S23 C14 91.64(9)
C9 N22 C6 106.41(16)
C16 N24 C19 106.08(17)
C2 C1 C21 119.98(18)
C2 C1 C20 121.40(17)
C21 C1 C20 118.49(18)
C1 C2 C23 121.62(19)
C1 C2 C3 120.23(17)
C23 C2 C3 118.03(18)
C4 C3 C26 121.70(18)
C4 C3 C2 119.57(18)
C26 C3 C2 118.60(17)
C22 C4 C3 119.93(18)
C22 C4 C5 118.85(17)
C3 C4 C5 121.17(17)
C6 C5 C31 123.84(18)
C6 C5 C4 116.77(17)
C31 C5 C4 119.24(16)
C5 C6 N22 120.22(18)
C5 C6 C7 129.98(18)
N22 C6 C7 109.54(16)
C8 C7 C6 106.23(17)
C7 C8 C9 106.39(17)
N22 C9 C10 122.89(18)
N22 C9 C8 111.40(17)
C10 C9 C8 125.71(17)
C11 C10 C9 123.33(18)
C11 C10 C37 118.48(17)
C9 C10 C37 118.19(17)
C10 C11 C12 125.03(18)
C10 C11 S23 125.16(15)
C12 C11 S23 109.81(15)
C13 C12 C11 114.07(18)
C12 C13 C14 114.86(18)
C15 C14 C13 125.57(18)
C15 C14 S23 125.15(15)
C13 C14 S23 109.28(14)
C14 C15 C16 122.77(18)
C14 C15 C44 119.74(18)
C16 C15 C44 117.49(18)
N24 C16 C15 122.62(18)
N24 C16 C17 111.45(17)
C15 C16 C17 125.92(18)
C18 C17 C16 106.49(17)
C17 C18 C19 106.34(17)
C20 C19 N24 120.36(18)
C20 C19 C18 129.88(19)
N24 C19 C18 109.60(17)
C19 C20 C51 121.85(18)
C19 C20 C1 116.87(17)
C51 C20 C1 121.09(17)
C1 C21 C30 122.20(18)
C1 C21 C22 119.59(18)
C30 C21 C22 118.21(17)
C4 C22 C21 120.28(17)
C4 C22 C27 121.38(18)
C21 C22 C27 118.34(18)
C24 C23 C2 121.2(2)
C23 C24 C25 120.67(19)
C26 C25 C24 119.8(2)
C25 C26 C3 121.75(19)
C28 C27 C22 121.49(19)
C27 C28 C29 119.97(19)
C30 C29 C28 120.37(19)
C29 C30 C21 121.60(19)
C36 C31 C32 117.97(18)
C36 C31 C5 123.01(17)
C32 C31 C5 119.02(17)
C33 C32 C31 121.00(19)
C32 C33 C34 119.99(19)
C33 C34 C35 119.73(19)
C36 C35 C34 120.1(2)
C35 C36 C31 121.08(19)
C42 C37 C38 117.90(18)
C42 C37 C10 121.62(18)
C38 C37 C10 120.48(17)
C39 C38 C37 121.17(18)
C38 C39 C40 121.03(19)
C41 C40 C39 117.78(18)
C41 C40 C43 121.40(19)
C39 C40 C43 120.81(19)
C42 C41 C40 121.06(18)
C41 C42 C37 120.98(19)
C45 C44 C49 117.95(18)
C45 C44 C15 121.27(17)
C49 C44 C15 120.77(18)
C46 C45 C44 120.98(18)
C45 C46 C47 120.95(19)
C48 C47 C46 118.26(19)
C48 C47 C50 121.22(19)
C46 C47 C50 120.52(19)
C49 C48 C47 121.04(18)
C48 C49 C44 120.83(18)
C56 C51 C52 118.13(18)
C56 C51 C20 120.39(18)
C52 C51 C20 121.46(18)
C53 C52 C51 120.82(19)
C52 C53 C54 120.25(19)
C55 C54 C53 119.60(19)
C54 C55 C56 120.4(2)
C55 C56 C51 120.65(19)
Cl2 C57 Cl1 110.96(14)

loop_
_geom_bond_atom_site_label_1
_geom_bond_atom_site_label_2
_geom_bond_distance
S23 C11 1.768(2)
S23 C14 1.772(2)
N22 C9 1.326(3)
N22 C6 1.395(2)
N24 C16 1.326(3)
N24 C19 1.398(3)
C1 C2 1.411(3)
C1 C21 1.417(3)
C1 C20 1.485(3)
C2 C23 1.433(3)
C2 C3 1.433(3)
C3 C4 1.417(3)
C3 C26 1.428(3)
C4 C22 1.411(3)
C4 C5 1.487(3)
C5 C6 1.373(3)
C5 C31 1.471(3)
C6 C7 1.465(3)
C7 C8 1.355(3)
C8 C9 1.469(3)
C9 C10 1.442(3)
C10 C11 1.393(3)
C10 C37 1.486(3)
C11 C12 1.437(3)
C12 C13 1.349(3)
C13 C14 1.437(3)
C14 C15 1.380(3)
C15 C16 1.440(3)
C15 C44 1.488(3)
C16 C17 1.468(3)
C17 C18 1.349(3)
C18 C19 1.461(3)
C19 C20 1.376(3)
C20 C51 1.474(3)
C21 C30 1.428(3)
C21 C22 1.432(3)
C22 C27 1.437(3)
C23 C24 1.367(3)
C24 C25 1.418(3)
C25 C26 1.360(3)
C27 C28 1.362(3)
C28 C29 1.420(3)
C29 C30 1.363(3)
C31 C36 1.397(3)
C31 C32 1.411(3)
C32 C33 1.389(3)
C33 C34 1.390(3)
C34 C35 1.396(3)
C35 C36 1.388(3)
C37 C42 1.395(3)
C37 C38 1.396(3)
C38 C39 1.387(3)
C39 C40 1.399(3)
C40 C41 1.397(3)
C40 C43 1.504(3)
C41 C42 1.392(3)
C44 C45 1.399(3)
C44 C49 1.401(3)
C45 C46 1.390(3)
C46 C47 1.396(3)
C47 C48 1.393(3)
C47 C50 1.503(3)
C48 C49 1.393(3)
C51 C56 1.400(3)
C51 C52 1.411(3)
C52 C53 1.387(3)
C53 C54 1.391(3)
C54 C55 1.392(3)
C55 C56 1.394(3)
C57 Cl2 1.763(3)
C57 Cl1 1.772(3)
